data_1536706
loop_
_publ_author_name
'Ellern, A.M.'
'Antipin, M.Yu.'
'Sharabarin, A.V.'
'Struchkov, Yu.T.'

_publ_section_title
;
 Crystal and molecular structure of hexafluorobismuthate
 difluorochloronium ClF2(+)BiF6(-)
;
_journal_name_full 'Zhurnal Neorganicheskoi Khimii'
_journal_page_first 86
_journal_page_last 88
_journal_volume 37
_journal_year 1992
_chemical_formula_sum 'Bi Cl F8'
_chemical_name_systematic '(Cl F2) (Bi F6)'
_space_group_IT_number 2
_symmetry_space_group_name_Hall '-P 1'
_symmetry_space_group_name_H-M 'P -1'
_cell_angle_alpha 91.28
_cell_angle_beta 94.03
_cell_angle_gamma 92.2
_cell_formula_units_Z 2
_cell_length_a 5.174
_cell_length_b 5.674
_cell_length_c 10.552
_cell_volume 308.687
_citation_journal_id_ASTM ZNOKAQ
_cod_data_source_file Ellern_ZNOKAQ_1992_1246.cif
_cod_data_source_block Bi1Cl1F8
_cod_original_cell_volume 308.6868
_cod_original_formula_sum 'Bi1 Cl1 F8'
_cod_database_code 1536706

loop_
_symmetry_equiv_pos_as_xyz
x,y,z
-x,-y,-z

loop_
_atom_site_label
_atom_site_type_symbol
_atom_site_fract_x
_atom_site_fract_y
_atom_site_fract_z
_atom_site_occupancy
_atom_site_U_iso_or_equiv
Cl1 Cl+3 -0.4269 -0.4042 0.2488 1 0.0
F7 F-1 0.2819 -0.0639 0.3947 1 0.0
F4 F-1 0.3265 0.0307 0.1063 1 0.0
F5 F-1 -0.1495 -0.2062 0.131 1 0.0
Bi1 Bi+5 0 0 0 1 0.0
F2 F-1 0.3958 0.4624 0.338 1 0.0
F6 F-1 -0.1845 -0.2945 0.4267 1 0.0
F8 F-1 0.1628 -0.1747 0.641 1 0.0
F1 F-1 0.4108 -0.4714 0.1236 1 0.0
F3 F-1 -0.1158 0.2861 0.0829 1 0.0
Bi2 Bi+5 0 0 0.5 1 0.0
